data_4088190
loop_
_publ_author_name
'Lee, Vladimir Ya.'
'Gapurenko, Olga A.'
'Ito, Yuki'
'Meguro, Takahiko'
'Sugasawa, Haruka'
'Sekiguchi, Akira'
'Minyaev, Ruslan M.'
'Minkin, Vladimir I.'
'Herber, Rolfe H.'
'Gornitzka, Heinz'

_publ_section_title
;
 Pyramidanes: The Covalent Form of the Ionic Compounds
;
_journal_issue 3
_journal_name_full Organometallics
_journal_page_first 346
_journal_paper_doi 10.1021/acs.organomet.5b00924
_journal_volume 35
_journal_year 2016
_chemical_formula_sum 'C16 H36 Ge Si4'
_chemical_formula_weight 413.40
_space_group_IT_number 62
_space_group_name_Hall '-P 2ac 2n'
_space_group_name_H-M_alt 'P n m a'
_symmetry_cell_setting orthorhombic
_symmetry_space_group_name_H-M 'P n m a'
_atom_sites_solution_hydrogens geom
_atom_sites_solution_primary direct
_atom_sites_solution_secondary difmap
_audit_creation_method SHELXL-97
_cell_angle_alpha 90.00
_cell_angle_beta 90.00
_cell_angle_gamma 90.00
_cell_formula_units_Z 4
_cell_length_a 11.6135(6)
_cell_length_b 17.5625(9)
_cell_length_c 11.4704(6)
_cell_measurement_reflns_used 9116
_cell_measurement_temperature 150
_cell_measurement_theta_max 26.40
_cell_measurement_theta_min 2.32
_cell_volume 2339.5(2)
_computing_cell_refinement 'APEX2 (Bruker AXS, 2006)'
_computing_data_collection 'APEX2 (Bruker AXS, 2006)'
_computing_data_reduction 'SAINT (Bruker AXS, 2004)'
_computing_molecular_graphics 'XSHEL (Bruker AXS,2002)'
_computing_publication_material 'XCIF (Bruker AXS, 2001)'
_computing_structure_refinement 'SHELXL-97 (Sheldrick, 1997)'
_computing_structure_solution 'SHELXS-97 (Sheldrick, 1997)'
_diffrn_ambient_temperature 150
_diffrn_detector_area_resol_mean 8.333
_diffrn_measured_fraction_theta_full 1.000
_diffrn_measured_fraction_theta_max 1.000
_diffrn_measurement_device_type 'Bruker APEXII CCD area detector'
_diffrn_measurement_method 'phi and omega scans'
_diffrn_radiation_monochromator graphite
_diffrn_radiation_source 'fine-focus sealed tube'
_diffrn_radiation_type MoK\a
_diffrn_radiation_wavelength 0.71073
_diffrn_reflns_av_R_equivalents 0.0527
_diffrn_reflns_av_sigmaI/netI 0.0265
_diffrn_reflns_limit_h_max 11
_diffrn_reflns_limit_h_min -14
_diffrn_reflns_limit_k_max 21
_diffrn_reflns_limit_k_min -21
_diffrn_reflns_limit_l_max 14
_diffrn_reflns_limit_l_min -13
_diffrn_reflns_number 11688
_diffrn_reflns_theta_full 26.40
_diffrn_reflns_theta_max 26.40
_diffrn_reflns_theta_min 2.12
_exptl_absorpt_coefficient_mu 1.509
_exptl_absorpt_correction_T_max 0.7824
_exptl_absorpt_correction_T_min 0.5386
_exptl_absorpt_correction_type empirical
_exptl_absorpt_process_details
;
SADABS Sheldrick 1996
;
_exptl_crystal_colour colorless
_exptl_crystal_density_diffrn 1.174
_exptl_crystal_density_meas ?
_exptl_crystal_density_method 'not measured'
_exptl_crystal_description plate
_exptl_crystal_F_000 880
_exptl_crystal_size_max 0.47
_exptl_crystal_size_mid 0.35
_exptl_crystal_size_min 0.17
_refine_diff_density_max 0.337
_refine_diff_density_min -0.784
_refine_diff_density_rms 0.077
_refine_ls_extinction_method none
_refine_ls_goodness_of_fit_ref 1.082
_refine_ls_hydrogen_treatment constr
_refine_ls_matrix_type full
_refine_ls_number_parameters 113
_refine_ls_number_reflns 2487
_refine_ls_number_restraints 0
_refine_ls_restrained_S_all 1.082
_refine_ls_R_factor_all 0.0254
_refine_ls_R_factor_gt 0.0242
_refine_ls_shift/su_max 0.001
_refine_ls_shift/su_mean 0.000
_refine_ls_structure_factor_coef Fsqd
_refine_ls_weighting_details 'calc w=1/[\s^2^(Fo^2^)+(0.0450P)^2^+0.5985P] where P=(Fo^2^+2Fc^2^)/3'
_refine_ls_weighting_scheme calc
_refine_ls_wR_factor_gt 0.0707
_refine_ls_wR_factor_ref 0.0716
_reflns_number_gt 2357
_reflns_number_total 2487
_reflns_threshold_expression >2sigma(I)
_cod_data_source_file om5b00924_si_001.cif
_cod_data_source_block gec4_0ma
_cod_depositor_comments
;
The following automatic conversions were performed:

data item '_symmetry_cell_setting' value 'Orthorhombic' was changed
to 'orthorhombic' in accordance with the
/home/saulius/struct/COD-crude-data/automatic-downloads/DataCite-retrospective/ACS/depositions/lib/dictionaries/cif_core.dic
dictionary named 'cif_core.dic' version 2.4.2 last updated on
2011-04-26.

data item '_exptl_crystal_density_meas' value 'not measured' was
changed to '?' -- the value is perceived as not measured.

Automatic conversion script
Id: cif_fix_values 6909 2019-04-08 15:41:33Z antanas 
;
_cod_original_sg_symbol_H-M 'Pnma '
_cod_database_code 4088190

loop_
_symmetry_equiv_pos_as_xyz
'x, y, z'
'-x+1/2, -y, z+1/2'
'-x, y+1/2, -z'
'x+1/2, -y+1/2, -z+1/2'
'-x, -y, -z'
'x-1/2, y, -z-1/2'
'x, -y-1/2, z'
'-x-1/2, y-1/2, z-1/2'

loop_
_atom_site_label
_atom_site_type_symbol
_atom_site_fract_x
_atom_site_fract_y
_atom_site_fract_z
_atom_site_U_iso_or_equiv
_atom_site_adp_type
_atom_site_occupancy
_atom_site_symmetry_multiplicity
_atom_site_calc_flag
_atom_site_refinement_flags
C1 C 0.29112(15) 0.7500 0.36125(15) 0.0170(3) Uani 1 2 d S
C2 C 0.25793(11) 0.69009(7) 0.44604(10) 0.0171(2) Uani 1 1 d .
C3 C 0.22339(15) 0.7500 0.53119(16) 0.0175(3) Uani 1 2 d S
C4 C 0.25847(18) 0.66544(10) 0.13040(14) 0.0436(4) Uani 1 1 d .
H4A H 0.1757 0.6649 0.1469 0.065 Uiso 1 1 calc R
H4B H 0.2937 0.6188 0.1609 0.065 Uiso 1 1 calc R
H4C H 0.2706 0.6682 0.0460 0.065 Uiso 1 1 calc R
C5 C 0.4833(2) 0.7500 0.1761(2) 0.0494(7) Uani 1 2 d S
H5A H 0.4989 0.7375 0.0944 0.074 Uiso 0.50 1 calc PR
H5B H 0.5197 0.7120 0.2267 0.074 Uiso 0.50 1 calc PR
H5C H 0.5146 0.8005 0.1939 0.074 Uiso 0.50 1 calc PR
C6 C 0.39375(14) 0.54990(10) 0.36492(16) 0.0354(4) Uani 1 1 d .
H6A H 0.3822 0.5636 0.2829 0.053 Uiso 1 1 calc R
H6B H 0.4002 0.4945 0.3720 0.053 Uiso 1 1 calc R
H6C H 0.4645 0.5738 0.3937 0.053 Uiso 1 1 calc R
C7 C 0.13322(14) 0.53794(9) 0.40005(15) 0.0344(3) Uani 1 1 d .
H7A H 0.0679 0.5559 0.4467 0.052 Uiso 1 1 calc R
H7B H 0.1401 0.4825 0.4077 0.052 Uiso 1 1 calc R
H7C H 0.1207 0.5512 0.3180 0.052 Uiso 1 1 calc R
C8 C 0.29831(16) 0.55505(9) 0.60686(13) 0.0351(3) Uani 1 1 d .
H8A H 0.3707 0.5782 0.6328 0.053 Uiso 1 1 calc R
H8B H 0.3046 0.4995 0.6112 0.053 Uiso 1 1 calc R
H8C H 0.2353 0.5723 0.6572 0.053 Uiso 1 1 calc R
C9 C 0.03304(14) 0.66554(9) 0.66275(15) 0.0354(4) Uani 1 1 d .
H9A H 0.0790 0.6188 0.6658 0.053 Uiso 1 1 calc R
H9B H -0.0128 0.6660 0.5910 0.053 Uiso 1 1 calc R
H9C H -0.0184 0.6675 0.7304 0.053 Uiso 1 1 calc R
C10 C 0.2156(2) 0.7500 0.80270(19) 0.0527(8) Uani 1 2 d S
H10A H 0.1649 0.7626 0.8682 0.079 Uiso 0.50 1 calc PR
H10B H 0.2773 0.7879 0.7974 0.079 Uiso 0.50 1 calc PR
H10C H 0.2492 0.6995 0.8150 0.079 Uiso 0.50 1 calc PR
Ge1 Ge 0.405553(16) 0.7500 0.507834(17) 0.02049(9) Uani 1 2 d S
Si1 Si 0.32574(4) 0.7500 0.20158(4) 0.01944(13) Uani 1 2 d S
Si2 Si 0.26836(3) 0.58407(2) 0.45296(3) 0.02163(11) Uani 1 1 d .
Si3 Si 0.13083(5) 0.7500 0.66480(4) 0.02145(13) Uani 1 2 d S

loop_
_atom_site_aniso_label
_atom_site_aniso_U_11
_atom_site_aniso_U_22
_atom_site_aniso_U_33
_atom_site_aniso_U_23
_atom_site_aniso_U_13
_atom_site_aniso_U_12
C1 0.0155(8) 0.0202(8) 0.0152(8) 0.000 -0.0010(7) 0.000
C2 0.0161(6) 0.0206(6) 0.0146(6) 0.0006(5) -0.0002(5) 0.0002(5)
C3 0.0162(8) 0.0218(9) 0.0145(8) 0.000 -0.0002(7) 0.000
C4 0.0733(13) 0.0362(9) 0.0213(7) -0.0029(6) -0.0046(8) -0.0154(8)
C5 0.0285(12) 0.092(2) 0.0273(11) 0.000 0.0116(10) 0.000
C6 0.0364(8) 0.0325(8) 0.0374(9) -0.0028(7) 0.0048(7) 0.0110(6)
C7 0.0365(8) 0.0301(7) 0.0367(8) -0.0050(7) 0.0016(7) -0.0095(6)
C8 0.0469(9) 0.0300(7) 0.0285(7) 0.0096(6) -0.0023(7) 0.0045(7)
C9 0.0313(8) 0.0353(8) 0.0397(9) 0.0040(7) 0.0143(7) -0.0035(6)
C10 0.0290(12) 0.114(3) 0.0153(10) 0.000 0.0012(9) 0.000
Ge1 0.01573(13) 0.02705(14) 0.01869(13) 0.000 -0.00228(7) 0.000
Si1 0.0234(3) 0.0217(2) 0.0132(2) 0.000 0.00281(19) 0.000
Si2 0.0254(2) 0.01843(19) 0.0210(2) 0.00102(13) 0.00101(14) 0.00081(13)
Si3 0.0180(3) 0.0325(3) 0.0139(2) 0.000 0.00239(19) 0.000

loop_
_atom_type_symbol
_atom_type_description
_atom_type_scat_dispersion_real
_atom_type_scat_dispersion_imag
_atom_type_scat_source
C C 0.0033 0.0016 'International Tables Vol C Tables 4.2.6.8 and 6.1.1.4'
H H 0.0000 0.0000 'International Tables Vol C Tables 4.2.6.8 and 6.1.1.4'
Si Si 0.0817 0.0704 'International Tables Vol C Tables 4.2.6.8 and 6.1.1.4'
Ge Ge 0.1547 1.8001 'International Tables Vol C Tables 4.2.6.8 and 6.1.1.4'

loop_
_geom_angle_atom_site_label_1
_geom_angle_atom_site_label_2
_geom_angle_atom_site_label_3
_geom_angle
_geom_angle_site_symmetry_1
_geom_angle_site_symmetry_3
C2 C1 C2 90.33(14) 7_575 .
C2 C1 Si1 134.10(7) 7_575 .
C2 C1 Si1 134.10(7) . .
C2 C1 Ge1 69.32(8) 7_575 .
C2 C1 Ge1 69.32(8) . .
Si1 C1 Ge1 129.30(9) . .
C1 C2 C3 89.93(10) . .
C1 C2 Si2 135.89(9) . .
C3 C2 Si2 133.90(9) . .
C1 C2 Ge1 70.07(8) . .
C3 C2 Ge1 69.53(8) . .
Si2 C2 Ge1 115.19(6) . .
C2 C3 C2 89.81(14) 7_575 .
C2 C3 Si3 133.71(7) 7_575 .
C2 C3 Si3 133.70(7) . .
C2 C3 Ge1 69.56(8) 7_575 .
C2 C3 Ge1 69.56(8) . .
Si3 C3 Ge1 132.26(10) . .
Si1 C4 H4A 109.5 . .
Si1 C4 H4B 109.5 . .
H4A C4 H4B 109.5 . .
Si1 C4 H4C 109.5 . .
H4A C4 H4C 109.5 . .
H4B C4 H4C 109.5 . .
Si1 C5 H5A 109.5 . .
Si1 C5 H5B 109.5 . .
H5A C5 H5B 109.5 . .
Si1 C5 H5C 109.5 . .
H5A C5 H5C 109.5 . .
H5B C5 H5C 109.5 . .
Si2 C6 H6A 109.5 . .
Si2 C6 H6B 109.5 . .
H6A C6 H6B 109.5 . .
Si2 C6 H6C 109.5 . .
H6A C6 H6C 109.5 . .
H6B C6 H6C 109.5 . .
Si2 C7 H7A 109.5 . .
Si2 C7 H7B 109.5 . .
H7A C7 H7B 109.5 . .
Si2 C7 H7C 109.5 . .
H7A C7 H7C 109.5 . .
H7B C7 H7C 109.5 . .
Si2 C8 H8A 109.5 . .
Si2 C8 H8B 109.5 . .
H8A C8 H8B 109.5 . .
Si2 C8 H8C 109.5 . .
H8A C8 H8C 109.5 . .
H8B C8 H8C 109.5 . .
Si3 C9 H9A 109.5 . .
Si3 C9 H9B 109.5 . .
H9A C9 H9B 109.5 . .
Si3 C9 H9C 109.5 . .
H9A C9 H9C 109.5 . .
H9B C9 H9C 109.5 . .
Si3 C10 H10A 109.5 . .
Si3 C10 H10B 109.5 . .
H10A C10 H10B 109.5 . .
Si3 C10 H10C 109.5 . .
H10A C10 H10C 109.5 . .
H10B C10 H10C 109.5 . .
C2 Ge1 C2 59.12(7) 7_575 .
C2 Ge1 C3 40.91(5) 7_575 .
C2 Ge1 C3 40.91(5) . .
C2 Ge1 C1 40.61(4) 7_575 .
C2 Ge1 C1 40.61(4) . .
C3 Ge1 C1 58.89(7) . .
C5 Si1 C4 110.16(8) . .
C5 Si1 C4 110.16(8) . 7_575
C4 Si1 C4 105.46(12) . 7_575
C5 Si1 C1 111.44(10) . .
C4 Si1 C1 109.73(6) . .
C4 Si1 C1 109.73(6) 7_575 .
C8 Si2 C7 110.17(8) . .
C8 Si2 C6 106.10(8) . .
C7 Si2 C6 109.85(8) . .
C8 Si2 C2 108.90(6) . .
C7 Si2 C2 111.36(7) . .
C6 Si2 C2 110.33(7) . .
C10 Si3 C9 109.38(7) . .
C10 Si3 C9 109.38(7) . 7_575
C9 Si3 C9 105.11(10) . 7_575
C10 Si3 C3 113.06(10) . .
C9 Si3 C3 109.80(6) . .
C9 Si3 C3 109.80(6) 7_575 .

loop_
_geom_bond_atom_site_label_1
_geom_bond_atom_site_label_2
_geom_bond_distance
_geom_bond_site_symmetry_2
C1 C2 1.4838(17) 7_575
C1 C2 1.4839(17) .
C1 Si1 1.8751(18) .
C1 Ge1 2.1432(17) .
C2 C3 1.4906(17) .
C2 Si2 1.8675(13) .
C2 Ge1 2.1328(13) .
C3 C2 1.4906(17) 7_575
C3 Si3 1.8720(19) .
C3 Ge1 2.1325(18) .
C4 Si1 1.8661(16) .
C4 H4A 0.9800 .
C4 H4B 0.9800 .
C4 H4C 0.9800 .
C5 Si1 1.853(3) .
C5 H5A 0.9800 .
C5 H5B 0.9800 .
C5 H5C 0.9800 .
C6 Si2 1.8709(16) .
C6 H6A 0.9800 .
C6 H6B 0.9800 .
C6 H6C 0.9800 .
C7 Si2 1.8676(16) .
C7 H7A 0.9800 .
C7 H7B 0.9800 .
C7 H7C 0.9800 .
C8 Si2 1.8700(15) .
C8 H8A 0.9800 .
C8 H8B 0.9800 .
C8 H8C 0.9800 .
C9 Si3 1.8683(16) .
C9 H9A 0.9800 .
C9 H9B 0.9800 .
C9 H9C 0.9800 .
C10 Si3 1.863(2) .
C10 H10A 0.9800 .
C10 H10B 0.9800 .
C10 H10C 0.9800 .
Ge1 C2 2.1328(13) 7_575
Si1 C4 1.8661(16) 7_575
Si3 C9 1.8683(16) 7_575
